data_2228519
loop_
_publ_author_name
'Sparrow, Christopher R.'
'Walker, Jr, Edwin H.'
'Fronczek, Frank R.'

_publ_section_title
;
 2-Amino-1-(2-carboxylatoethyl)pyrimidin-1-ium monohydrate
;
_journal_coeditor_code PV2345
_journal_issue 12
_journal_name_full 'Acta Crystallographica Section E'
_journal_page_first o3156
_journal_page_last o3157
_journal_paper_doi 10.1107/S1600536810045332
_journal_volume 66
_journal_year 2010
_chemical_formula_iupac 'C7 H9 N3 O2, H2 O'
_chemical_formula_moiety 'C7 H9 N3 O2, H2 O'
_chemical_formula_sum 'C7 H11 N3 O3'
_chemical_formula_weight 185.19
_chemical_name_systematic
;
2-Amino-1-(2-carboxylatoethyl)pyrimidin-1-ium monohydrate
;
_space_group_IT_number 14
_symmetry_cell_setting monoclinic
_symmetry_space_group_name_Hall '-P 2ybc'
_symmetry_space_group_name_H-M 'P 1 21/c 1'
_atom_sites_solution_hydrogens geom
_atom_sites_solution_primary direct
_atom_sites_solution_secondary difmap
_audit_creation_method SHELXL-97
_cell_angle_alpha 90
_cell_angle_beta 107.741(16)
_cell_angle_gamma 90
_cell_formula_units_Z 8
_cell_length_a 10.075(2)
_cell_length_b 15.576(5)
_cell_length_c 10.810(3)
_cell_measurement_reflns_used 3071
_cell_measurement_temperature 90.0(5)
_cell_measurement_theta_max 27.1
_cell_measurement_theta_min 2.5
_cell_volume 1615.7(8)
_computing_cell_refinement 'SCALEPACK (Otwinowski & Minor, 1997)'
_computing_data_collection 'COLLECT (Nonius, 2000)'
_computing_data_reduction 'DENZO and SCALEPACK (Otwinowski & Minor, 1997)'
_computing_molecular_graphics 'ORTEP-3 for Windows (Farrugia, 1997)'
_computing_publication_material 'SHELXL97 (Sheldrick, 2008)'
_computing_structure_refinement 'SHELXL97 (Sheldrick, 2008)'
_computing_structure_solution 'SIR97 (Altomare  <i>et al.</i>, 1999)'
_diffrn_ambient_temperature 90.0(5)
_diffrn_measured_fraction_theta_full 0.996
_diffrn_measured_fraction_theta_max 0.990
_diffrn_measurement_device 'Nonius KappaCCD diffractometer with Oxford Cryostream cooler'
_diffrn_measurement_method ' \w and \f'
_diffrn_radiation_monochromator graphite
_diffrn_radiation_source 'fine-focus sealed tube'
_diffrn_radiation_type MoK\a
_diffrn_radiation_wavelength 0.71073
_diffrn_reflns_av_R_equivalents 0.031
_diffrn_reflns_av_sigmaI/netI 0.0653
_diffrn_reflns_limit_h_max 12
_diffrn_reflns_limit_h_min -12
_diffrn_reflns_limit_k_max 16
_diffrn_reflns_limit_k_min -19
_diffrn_reflns_limit_l_max 13
_diffrn_reflns_limit_l_min -13
_diffrn_reflns_number 10202
_diffrn_reflns_theta_full 25.0
_diffrn_reflns_theta_max 27.1
_diffrn_reflns_theta_min 2.7
_exptl_absorpt_coefficient_mu 0.121
_exptl_absorpt_correction_T_max 0.994
_exptl_absorpt_correction_T_min 0.980
_exptl_absorpt_correction_type multi-scan
_exptl_absorpt_process_details '(SCALEPACK; Otwinowski & Minor, 1997)'
_exptl_crystal_colour colorless
_exptl_crystal_density_diffrn 1.523
_exptl_crystal_density_method 'not measured'
_exptl_crystal_description plate
_exptl_crystal_F_000 784
_exptl_crystal_size_max 0.17
_exptl_crystal_size_mid 0.12
_exptl_crystal_size_min 0.05
_refine_diff_density_max 0.26
_refine_diff_density_min -0.34
_refine_ls_extinction_coef 0.0052(10)
_refine_ls_extinction_expression Fc^*^=kFc[1+0.001xFc^2^\l^3^/sin(2\q)]^-1/4^
_refine_ls_extinction_method 'SHELXL97 (Sheldrick, 2008)'
_refine_ls_goodness_of_fit_ref 1.017
_refine_ls_hydrogen_treatment mixed
_refine_ls_matrix_type full
_refine_ls_number_parameters 260
_refine_ls_number_reflns 3518
_refine_ls_number_restraints 0
_refine_ls_restrained_S_all 1.017
_refine_ls_R_factor_all 0.089
_refine_ls_R_factor_gt 0.050
_refine_ls_shift/su_max 0.000
_refine_ls_shift/su_mean 0.000
_refine_ls_structure_factor_coef Fsqd
_refine_ls_weighting_details 'calc w=1/[\s^2^(Fo^2^)+(0.0416P)^2^+1.0034P] where P=(Fo^2^+2Fc^2^)/3'
_refine_ls_weighting_scheme calc
_refine_ls_wR_factor_gt 0.103
_refine_ls_wR_factor_ref 0.119
_reflns_number_gt 2418
_reflns_number_total 3518
_reflns_threshold_expression I>2\s(I)
_cod_data_source_file pv2345.cif
_cod_data_source_block I
_cod_original_sg_symbol_H-M 'P 21/c'
_cod_database_code 2228519
_cod_database_fobs_code 2228519

loop_
_symmetry_equiv_pos_as_xyz
'x, y, z'
'-x, y+1/2, -z+1/2'
'-x, -y, -z'
'x, -y-1/2, z-1/2'

loop_
_atom_site_type_symbol
_atom_site_label
_atom_site_fract_x
_atom_site_fract_y
_atom_site_fract_z
_atom_site_U_iso_or_equiv
_atom_site_adp_type
_atom_site_calc_flag
_atom_site_refinement_flags
_atom_site_occupancy
_atom_site_disorder_assembly
_atom_site_disorder_group
O O1 0.16601(14) 0.69376(10) 0.15055(14) 0.0176(4) Uani d . 1 . .
O O2 0.30612(14) 0.78552(10) 0.28952(15) 0.0188(4) Uani d . 1 . .
N N1 -0.14185(16) 0.70633(11) 0.33727(16) 0.0135(4) Uani d . 1 . .
N N2 -0.23793(17) 0.66797(12) 0.50401(18) 0.0161(4) Uani d . 1 . .
N N3 -0.02988(18) 0.60908(12) 0.50172(19) 0.0159(4) Uani d . 1 . .
H H31N -0.036(2) 0.5803(16) 0.566(2) 0.019 Uiso d . 1 . .
H H32N 0.038(2) 0.5978(15) 0.464(2) 0.019 Uiso d . 1 . .
C C1 -0.1350(2) 0.66116(13) 0.4473(2) 0.0134(4) Uani d . 1 . .
C C2 -0.3421(2) 0.72143(14) 0.4525(2) 0.0152(5) Uani d . 1 . .
H H2 -0.4151 0.7250 0.4909 0.018 Uiso calc R 1 . .
C C3 -0.3504(2) 0.77295(14) 0.3446(2) 0.0159(5) Uani d . 1 . .
H H3 -0.4249 0.8122 0.3112 0.019 Uiso calc R 1 . .
C C4 -0.2464(2) 0.76392(14) 0.2900(2) 0.0161(5) Uani d . 1 . .
H H4 -0.2467 0.7985 0.2175 0.019 Uiso calc R 1 . .
C C5 -0.0369(2) 0.69512(14) 0.2672(2) 0.0143(5) Uani d . 1 . .
H H5A -0.0817 0.7058 0.1734 0.017 Uiso calc R 1 . .
H H5B -0.0029 0.6351 0.2774 0.017 Uiso calc R 1 . .
C C6 0.0857(2) 0.75559(14) 0.3174(2) 0.0164(5) Uani d . 1 . .
H H6A 0.1298 0.7452 0.4113 0.020 Uiso calc R 1 . .
H H6B 0.0516 0.8156 0.3065 0.020 Uiso calc R 1 . .
C C7 0.1944(2) 0.74413(14) 0.2470(2) 0.0142(5) Uani d . 1 . .
O O3 0.20974(14) 0.56176(10) 0.42323(14) 0.0169(3) Uani d . 1 . .
O O4 0.07476(14) 0.47312(10) 0.27549(14) 0.0175(4) Uani d . 1 . .
N N4 0.51826(16) 0.56177(11) 0.22871(16) 0.0132(4) Uani d . 1 . .
N N5 0.58362(17) 0.58906(12) 0.03946(17) 0.0159(4) Uani d . 1 . .
N N6 0.37231(18) 0.63627(12) 0.05084(19) 0.0161(4) Uani d . 1 . .
H H61N 0.362(2) 0.6558(16) -0.025(3) 0.019 Uiso d . 1 . .
H H62N 0.313(2) 0.6537(15) 0.094(2) 0.019 Uiso d . 1 . .
C C8 0.4900(2) 0.59599(13) 0.1067(2) 0.0137(4) Uani d . 1 . .
C C9 0.7023(2) 0.54856(14) 0.0946(2) 0.0164(5) Uani d . 1 . .
H H9 0.7685 0.5450 0.0483 0.020 Uiso calc R 1 . .
C C10 0.7352(2) 0.51078(14) 0.2174(2) 0.0172(5) Uani d . 1 . .
H H10 0.8202 0.4807 0.2535 0.021 Uiso calc R 1 . .
C C11 0.6406(2) 0.51888(14) 0.2830(2) 0.0169(5) Uani d . 1 . .
H H11 0.6595 0.4946 0.3672 0.020 Uiso calc R 1 . .
C C12 0.4179(2) 0.56957(14) 0.3045(2) 0.0140(5) Uani d . 1 . .
H H12A 0.3793 0.6285 0.2953 0.017 Uiso calc R 1 . .
H H12B 0.4672 0.5594 0.3976 0.017 Uiso calc R 1 . .
C C13 0.2994(2) 0.50517(14) 0.2575(2) 0.0171(5) Uani d . 1 . .
H H13A 0.3384 0.4464 0.2729 0.021 Uiso calc R 1 . .
H H13B 0.2565 0.5123 0.1627 0.021 Uiso calc R 1 . .
C C14 0.1859(2) 0.51433(14) 0.3239(2) 0.0144(5) Uani d . 1 . .
O O1W 0.42213(16) 0.65900(11) 0.59146(17) 0.0215(4) Uani d . 1 . .
H H11W 0.359(3) 0.6329(17) 0.527(3) 0.032 Uiso d . 1 . .
H H12W 0.384(3) 0.6801(18) 0.643(3) 0.032 Uiso d . 1 . .
O O2W -0.06112(17) 0.60258(12) -0.02453(18) 0.0270(4) Uani d . 1 . .
H H21W 0.023(3) 0.6207(18) 0.026(3) 0.040 Uiso d . 1 . .
H H22W -0.043(3) 0.5764(19) -0.088(3) 0.040 Uiso d . 1 . .

loop_
_atom_site_aniso_label
_atom_site_aniso_U_11
_atom_site_aniso_U_22
_atom_site_aniso_U_33
_atom_site_aniso_U_12
_atom_site_aniso_U_13
_atom_site_aniso_U_23
O1 0.0148(7) 0.0222(9) 0.0171(8) 0.0004(6) 0.0067(6) -0.0044(7)
O2 0.0152(7) 0.0226(9) 0.0200(9) -0.0030(6) 0.0072(6) -0.0027(7)
N1 0.0126(8) 0.0152(9) 0.0133(10) 0.0016(7) 0.0050(7) 0.0000(8)
N2 0.0147(8) 0.0181(10) 0.0170(10) -0.0001(7) 0.0070(7) -0.0013(8)
N3 0.0152(9) 0.0178(10) 0.0164(10) 0.0020(8) 0.0073(8) 0.0037(8)
C1 0.0138(9) 0.0130(11) 0.0136(11) -0.0026(8) 0.0044(8) -0.0024(9)
C2 0.0116(9) 0.0182(12) 0.0169(12) -0.0017(9) 0.0061(9) -0.0049(9)
C3 0.0129(10) 0.0168(12) 0.0177(12) 0.0018(8) 0.0042(9) 0.0004(9)
C4 0.0167(10) 0.0168(12) 0.0137(12) 0.0002(9) 0.0030(9) -0.0010(9)
C5 0.0145(10) 0.0168(11) 0.0138(11) 0.0016(9) 0.0073(8) 0.0005(9)
C6 0.0153(10) 0.0163(12) 0.0186(12) -0.0011(9) 0.0065(9) -0.0016(9)
C7 0.0158(10) 0.0150(11) 0.0127(11) 0.0019(9) 0.0056(9) 0.0047(9)
O3 0.0154(7) 0.0205(8) 0.0159(8) 0.0005(6) 0.0063(6) -0.0019(7)
O4 0.0141(7) 0.0216(9) 0.0168(8) -0.0026(6) 0.0050(6) 0.0005(7)
N4 0.0123(8) 0.0142(9) 0.0143(9) 0.0001(7) 0.0057(7) 0.0010(7)
N5 0.0156(8) 0.0172(10) 0.0167(10) -0.0018(7) 0.0077(7) -0.0012(8)
N6 0.0170(9) 0.0196(10) 0.0135(10) 0.0025(8) 0.0074(8) 0.0011(8)
C8 0.0138(9) 0.0118(11) 0.0163(11) -0.0029(8) 0.0059(8) -0.0019(9)
C9 0.0134(10) 0.0187(12) 0.0183(12) -0.0029(9) 0.0068(9) -0.0050(10)
C10 0.0134(10) 0.0169(12) 0.0202(12) 0.0003(9) 0.0037(9) -0.0025(9)
C11 0.0149(10) 0.0168(12) 0.0180(12) -0.0019(9) 0.0035(9) -0.0010(9)
C12 0.0146(10) 0.0174(12) 0.0116(11) 0.0001(8) 0.0064(8) -0.0013(9)
C13 0.0178(10) 0.0161(11) 0.0190(12) -0.0009(9) 0.0080(9) -0.0032(9)
C14 0.0141(10) 0.0168(12) 0.0132(11) 0.0020(9) 0.0055(8) 0.0040(9)
O1W 0.0201(8) 0.0266(10) 0.0194(9) -0.0030(7) 0.0083(7) -0.0066(7)
O2W 0.0221(8) 0.0396(11) 0.0215(10) -0.0092(8) 0.0100(7) -0.0071(8)

loop_
_atom_type_symbol
_atom_type_description
_atom_type_scat_dispersion_real
_atom_type_scat_dispersion_imag
_atom_type_scat_source
C C 0.0033 0.0016 'International Tables Vol C Tables 4.2.6.8 and 6.1.1.4'
H H 0.0000 0.0000 'International Tables Vol C Tables 4.2.6.8 and 6.1.1.4'
N N 0.0061 0.0033 'International Tables Vol C Tables 4.2.6.8 and 6.1.1.4'
O O 0.0106 0.0060 'International Tables Vol C Tables 4.2.6.8 and 6.1.1.4'

loop_
_geom_angle_atom_site_label_1
_geom_angle_atom_site_label_2
_geom_angle_atom_site_label_3
_geom_angle_site_symmetry_1
_geom_angle_site_symmetry_3
_geom_angle
_geom_angle_publ_flag
C4 N1 C1 . . 119.69(17) ?
C4 N1 C5 . . 118.41(17) ?
C1 N1 C5 . . 121.90(17) ?
C2 N2 C1 . . 118.38(19) ?
C1 N3 H31N . . 116.4(16) ?
C1 N3 H32N . . 121.7(15) ?
H31N N3 H32N . . 121(2) ?
N3 C1 N2 . . 117.7(2) ?
N3 C1 N1 . . 121.68(18) ?
N2 C1 N1 . . 120.64(18) ?
N2 C2 C3 . . 123.45(19) ?
N2 C2 H2 . . 118.3 ?
C3 C2 H2 . . 118.3 ?
C4 C3 C2 . . 116.5(2) ?
C4 C3 H3 . . 121.8 ?
C2 C3 H3 . . 121.8 ?
C3 C4 N1 . . 121.1(2) ?
C3 C4 H4 . . 119.4 ?
N1 C4 H4 . . 119.4 ?
N1 C5 C6 . . 111.90(17) ?
N1 C5 H5A . . 109.2 ?
C6 C5 H5A . . 109.2 ?
N1 C5 H5B . . 109.2 ?
C6 C5 H5B . . 109.2 ?
H5A C5 H5B . . 107.9 ?
C5 C6 C7 . . 112.33(18) ?
C5 C6 H6A . . 109.1 ?
C7 C6 H6A . . 109.1 ?
C5 C6 H6B . . 109.1 ?
C7 C6 H6B . . 109.1 ?
H6A C6 H6B . . 107.9 ?
O2 C7 O1 . . 124.89(19) ?
O2 C7 C6 . . 117.22(19) ?
O1 C7 C6 . . 117.88(18) ?
C11 N4 C8 . . 119.92(17) ?
C11 N4 C12 . . 118.61(17) ?
C8 N4 C12 . . 121.46(16) ?
C9 N5 C8 . . 118.44(19) ?
C8 N6 H61N . . 116.1(16) ?
C8 N6 H62N . . 123.7(15) ?
H61N N6 H62N . . 119(2) ?
N6 C8 N5 . . 117.9(2) ?
N6 C8 N4 . . 121.43(18) ?
N5 C8 N4 . . 120.66(18) ?
N5 C9 C10 . . 123.34(19) ?
N5 C9 H9 . . 118.3 ?
C10 C9 H9 . . 118.3 ?
C11 C10 C9 . . 117.2(2) ?
C11 C10 H10 . . 121.4 ?
C9 C10 H10 . . 121.4 ?
C10 C11 N4 . . 120.4(2) ?
C10 C11 H11 . . 119.8 ?
N4 C11 H11 . . 119.8 ?
N4 C12 C13 . . 110.99(17) ?
N4 C12 H12A . . 109.4 ?
C13 C12 H12A . . 109.4 ?
N4 C12 H12B . . 109.4 ?
C13 C12 H12B . . 109.4 ?
H12A C12 H12B . . 108.0 ?
C12 C13 C14 . . 113.84(18) ?
C12 C13 H13A . . 108.8 ?
C14 C13 H13A . . 108.8 ?
C12 C13 H13B . . 108.8 ?
C14 C13 H13B . . 108.8 ?
H13A C13 H13B . . 107.7 ?
O4 C14 O3 . . 124.47(19) ?
O4 C14 C13 . . 117.05(19) ?
O3 C14 C13 . . 118.48(18) ?
H11W O1W H12W . . 110(2) ?
H21W O2W H22W . . 104(2) ?

loop_
_geom_bond_atom_site_label_1
_geom_bond_atom_site_label_2
_geom_bond_site_symmetry_2
_geom_bond_distance
_geom_bond_publ_flag
O1 C7 . 1.266(3) ?
O2 C7 . 1.256(2) ?
N1 C4 . 1.359(3) ?
N1 C1 . 1.365(3) ?
N1 C5 . 1.487(3) ?
N2 C2 . 1.322(3) ?
N2 C1 . 1.360(3) ?
N3 C1 . 1.322(3) ?
N3 H31N . 0.85(3) ?
N3 H32N . 0.91(2) ?
C2 C3 . 1.397(3) ?
C2 H2 . 0.9500 ?
C3 C4 . 1.358(3) ?
C3 H3 . 0.9500 ?
C4 H4 . 0.9500 ?
C5 C6 . 1.516(3) ?
C5 H5A . 0.9900 ?
C5 H5B . 0.9900 ?
C6 C7 . 1.522(3) ?
C6 H6A . 0.9900 ?
C6 H6B . 0.9900 ?
O3 C14 . 1.265(3) ?
O4 C14 . 1.258(2) ?
N4 C11 . 1.367(3) ?
N4 C8 . 1.370(3) ?
N4 C12 . 1.487(2) ?
N5 C9 . 1.322(3) ?
N5 C8 . 1.359(3) ?
N6 C8 . 1.315(3) ?
N6 H61N . 0.85(3) ?
N6 H62N . 0.90(2) ?
C9 C10 . 1.397(3) ?
C9 H9 . 0.9500 ?
C10 C11 . 1.356(3) ?
C10 H10 . 0.9500 ?
C11 H11 . 0.9500 ?
C12 C13 . 1.523(3) ?
C12 H12A . 0.9900 ?
C12 H12B . 0.9900 ?
C13 C14 . 1.531(3) ?
C13 H13A . 0.9900 ?
C13 H13B . 0.9900 ?
O1W H11W . 0.89(3) ?
O1W H12W . 0.84(3) ?
O2W H21W . 0.90(3) ?
O2W H22W . 0.86(3) ?

loop_
_geom_hbond_atom_site_label_D
_geom_hbond_atom_site_label_H
_geom_hbond_atom_site_label_A
_geom_hbond_site_symmetry_A
_geom_hbond_distance_DH
_geom_hbond_distance_HA
_geom_hbond_distance_DA
_geom_hbond_angle_DHA
N3 H31N O4 3_566 0.85(3) 2.05(3) 2.882(3) 170(2)
N3 H32N O3 . 0.91(2) 1.99(2) 2.888(2) 166(2)
N6 H61N O2 4_575 0.85(3) 2.12(3) 2.960(3) 170(2)
N6 H62N O1 . 0.90(2) 1.88(2) 2.766(2) 169(2)
O1W H11W O3 . 0.89(3) 1.93(3) 2.794(2) 165(3)
O1W H12W O2 4_576 0.84(3) 2.04(3) 2.867(2) 170(3)
O2W H21W O1 . 0.90(3) 2.00(3) 2.863(2) 159(2)
O2W H22W O4 3_565 0.86(3) 2.10(3) 2.923(2) 159(3)

loop_
_geom_torsion_atom_site_label_1
_geom_torsion_atom_site_label_2
_geom_torsion_atom_site_label_3
_geom_torsion_atom_site_label_4
_geom_torsion_site_symmetry_1
_geom_torsion_site_symmetry_2
_geom_torsion_site_symmetry_3
_geom_torsion_site_symmetry_4
_geom_torsion
_geom_torsion_publ_flag
C2 N2 C1 N3 . . . . 178.36(19) ?
C2 N2 C1 N1 . . . . -2.2(3) ?
C4 N1 C1 N3 . . . . -175.13(19) ?
C5 N1 C1 N3 . . . . 4.3(3) ?
C4 N1 C1 N2 . . . . 5.4(3) ?
C5 N1 C1 N2 . . . . -175.12(18) ?
C1 N2 C2 C3 . . . . -1.6(3) ?
N2 C2 C3 C4 . . . . 2.1(3) ?
C2 C3 C4 N1 . . . . 1.2(3) ?
C1 N1 C4 C3 . . . . -4.9(3) ?
C5 N1 C4 C3 . . . . 175.6(2) ?
C4 N1 C5 C6 . . . . 90.1(2) ?
C1 N1 C5 C6 . . . . -89.4(2) ?
N1 C5 C6 C7 . . . . 179.52(17) ?
C5 C6 C7 O2 . . . . -173.50(18) ?
C5 C6 C7 O1 . . . . 6.4(3) ?
C9 N5 C8 N6 . . . . -179.88(19) ?
C9 N5 C8 N4 . . . . 0.0(3) ?
C11 N4 C8 N6 . . . . 178.78(19) ?
C12 N4 C8 N6 . . . . -0.8(3) ?
C11 N4 C8 N5 . . . . -1.1(3) ?
C12 N4 C8 N5 . . . . 179.27(18) ?
C8 N5 C9 C10 . . . . 1.5(3) ?
N5 C9 C10 C11 . . . . -1.8(3) ?
C9 C10 C11 N4 . . . . 0.6(3) ?
C8 N4 C11 C10 . . . . 0.8(3) ?
C12 N4 C11 C10 . . . . -179.63(19) ?
C11 N4 C12 C13 . . . . -101.4(2) ?
C8 N4 C12 C13 . . . . 78.2(2) ?
N4 C12 C13 C14 . . . . -175.40(17) ?
C12 C13 C14 O4 . . . . 168.71(18) ?
C12 C13 C14 O3 . . . . -11.8(3) ?
